data_1532740
loop_
_publ_author_name
'Leoni, S.'
'Carrillo-Cabrera, W.'
'Schnelle, W.'
'Grin', Yu.'

_publ_section_title
;
 Ba Al2 Ge2 : synthesis, crystal structure, magnetic and electronic
 properties, chemical bonding and atomistic model of the alpha - beta
 phase transition
;
_journal_name_full 'Solid State Sciences'
_journal_page_first 139
_journal_page_last 148
_journal_volume 5
_journal_year 2003
_chemical_formula_sum 'Al2 Ba Ge2'
_chemical_name_systematic 'Ba (Al2 Ge2)'
_space_group_IT_number 139
_symmetry_space_group_name_Hall '-I 4 2'
_symmetry_space_group_name_H-M 'I 4/m m m'
_cell_angle_alpha 90
_cell_angle_beta 90
_cell_angle_gamma 90
_cell_formula_units_Z 2
_cell_length_a 4.185
_cell_length_b 4.185
_cell_length_c 13.4531
_cell_volume 235.621
_citation_journal_id_ASTM SSSCFJ
_cod_data_source_file Leoni_SSSCFJ_2003_970.cif
_cod_data_source_block Al2Ba1Ge2
_cod_original_cell_volume 235.6206
_cod_original_formula_sum 'Al2 Ba1 Ge2'
_cod_database_code 1532740

loop_
_symmetry_equiv_pos_as_xyz
x,y,z
-y,x,z
-x,-y,z
y,-x,z
x,-y,-z
y,x,-z
-x,y,-z
-y,-x,-z
-x,-y,-z
y,-x,-z
x,y,-z
-y,x,-z
-x,y,z
-y,-x,z
x,-y,z
y,x,z
x+1/2,y+1/2,z+1/2
-y+1/2,x+1/2,z+1/2
-x+1/2,-y+1/2,z+1/2
y+1/2,-x+1/2,z+1/2
x+1/2,-y+1/2,-z+1/2
y+1/2,x+1/2,-z+1/2
-x+1/2,y+1/2,-z+1/2
-y+1/2,-x+1/2,-z+1/2
-x+1/2,-y+1/2,-z+1/2
y+1/2,-x+1/2,-z+1/2
x+1/2,y+1/2,-z+1/2
-y+1/2,x+1/2,-z+1/2
-x+1/2,y+1/2,z+1/2
-y+1/2,-x+1/2,z+1/2
x+1/2,-y+1/2,z+1/2
y+1/2,x+1/2,z+1/2

loop_
_atom_site_label
_atom_site_type_symbol
_atom_site_fract_x
_atom_site_fract_y
_atom_site_fract_z
_atom_site_occupancy
_atom_site_U_iso_or_equiv
Ge1 Ge 0 0 0.36237 1 0.0
Ba1 Ba 0 0 0 1 0.0
Al1 Al 0 0.5 0.25 1 0.0
